data_7009212
loop_
_publ_author_name
'Raston, Colin L.'
'Skelton, Brian W.'
'Tolhurst, Vicki-Anne'
'White, Allan H.'

_publ_section_title
;
 Geminal arsa(III)amide and trisubstituted antimony and bismuth amides
 from the sterically hindered, N-functionalised amido ligand
 [{2-(6-Me)C5H3N}NSiMe3]&#x2212;
;
_journal_issue 8
_journal_name_full 'Journal of the Chemical Society, Dalton Transactions'
_journal_page_first 1279
_journal_paper_doi 10.1039/a909338i
_journal_year 2000
_chemical_formula_sum 'C12 H12 As2 Cl2 N4'
_chemical_formula_weight 433.01
_space_group_IT_number 14
_symmetry_cell_setting monoclinic
_symmetry_space_group_name_Hall '-P 2ybc'
_symmetry_space_group_name_H-M 'P 1 21/c 1'
_cell_angle_alpha 90.00000
_cell_angle_beta 122.61(2)
_cell_angle_gamma 90.00000
_cell_formula_units_Z 4
_cell_length_a 9.926(4)
_cell_length_b 13.005(3)
_cell_length_c 14.224(4)
_cell_measurement_reflns_used 8
_cell_measurement_temperature 293
_cell_measurement_theta_max 18.9
_cell_measurement_theta_min 16.6
_cell_volume 1546.7(9)
_computing_cell_refinement 'Enraf Nonius software'
_computing_data_collection 'Enraf Nonius software'
_computing_data_reduction xtal
_computing_molecular_graphics xtal
_computing_publication_material 'xtal BONDLA CIFIO'
_computing_structure_refinement xtal
_computing_structure_solution xtal
_diffrn_ambient_temperature 293
_diffrn_measurement_device_type Cad4
_diffrn_measurement_method '2\q-\w scans'
_diffrn_radiation_detector 'CAD4 diffracometer'
_diffrn_radiation_monochromator graphite
_diffrn_radiation_source 'sealed tube'
_diffrn_radiation_type 'Mo K\a'
_diffrn_radiation_wavelength .71073
_diffrn_reflns_av_R_equivalents .024
_diffrn_reflns_limit_h_max 12
_diffrn_reflns_limit_h_min 0
_diffrn_reflns_limit_k_max 16
_diffrn_reflns_limit_k_min 0
_diffrn_reflns_limit_l_max 16
_diffrn_reflns_limit_l_min -16
_diffrn_reflns_number 4021
_diffrn_reflns_theta_max 25.0
_diffrn_standards_decay_% 0
_diffrn_standards_interval_time 60
_diffrn_standards_number 8
_exptl_absorpt_coefficient_mu 4.66
_exptl_absorpt_correction_T_max .38
_exptl_absorpt_correction_T_min .28
_exptl_absorpt_correction_type gaussian
_exptl_absorpt_process_details
;
 XTAl absorb                  
;
_exptl_crystal_colour colourless
_exptl_crystal_density_diffrn 1.859
_exptl_crystal_description prism
_exptl_crystal_F_000 848
_exptl_crystal_size_max 0.58
_exptl_crystal_size_mid 0.28
_exptl_crystal_size_min 0.24
_refine_diff_density_max .80
_refine_diff_density_min -.78
_refine_ls_goodness_of_fit_all 1.67
_refine_ls_goodness_of_fit_ref 2.01
_refine_ls_hydrogen_treatment noref
_refine_ls_matrix_type full
_refine_ls_number_constraints 0
_refine_ls_number_parameters 182
_refine_ls_number_reflns 2144
_refine_ls_number_restraints 0
_refine_ls_R_factor_all .101
_refine_ls_R_factor_gt .055
_refine_ls_shift/su_max .080
_refine_ls_shift/su_mean .004
_refine_ls_structure_factor_coef F
_refine_ls_weighting_scheme sigma
_refine_ls_wR_factor_all .055
_refine_ls_wR_factor_ref .051
_reflns_limit_h_max 12
_reflns_limit_h_min 0
_reflns_limit_k_max 16
_reflns_limit_k_min 0
_reflns_limit_l_max 16
_reflns_limit_l_min -16
_reflns_number_gt 2144
_reflns_number_total 3540
_reflns_threshold_expression 'I    > 2.00 sig(I   )'
_cod_data_source_file a909338i.txt
_cod_data_source_block vtb57
_cod_original_sg_symbol_Hall -p_2ybc
_cod_original_sg_symbol_H-M P_1_21/c_1
_cod_database_code 7009212

loop_
_symmetry_equiv_pos_as_xyz
+x,+y,+z
-x,1/2+y,1/2-z
-x,-y,-z
+x,1/2-y,1/2+z

loop_
_atom_site_label
_atom_site_fract_x
_atom_site_fract_y
_atom_site_fract_z
_atom_site_U_iso_or_equiv
_atom_site_adp_type
_atom_site_calc_flag
_atom_site_calc_attached_atom
_atom_site_occupancy
_atom_site_disorder_assembly
_atom_site_disorder_group
As1 .61991(9) .62803(6) .66152(7) .0513(4) Uani ? ? 1.00000 ? ?
As2 .74843(8) .62864(6) .52203(7) .0493(4) Uani ? ? 1.00000 ? ?
Cl1 .7625(2) .79537(15) .49087(16) .0599(11) Uani ? ? 1.00000 ? ?
Cl2 .5959(2) .79433(16) .68729(17) .0627(11) Uani ? ? 1.00000 ? ?
N11 1.0704(7) .6051(4) .7213(5) .045(3) Uani ? ? 1.00000 ? ?
C12 .9710(8) .6132(5) .7565(6) .043(4) Uani ? ? 1.00000 ? ?
N12 .8114(6) .6298(5) .6674(5) .051(3) Uani ? ? 1.00000 ? ?
C13 1.0168(10) .6065(6) .8664(7) .054(4) Uani ? ? 1.00000 ? ?
C14 1.1768(12) .5921(7) .9439(7) .070(5) Uani ? ? 1.00000 ? ?
C15 1.2828(9) .5823(7) .9114(7) .066(5) Uani ? ? 1.00000 ? ?
C16 1.2290(8) .5899(6) .8003(7) .050(4) Uani ? ? 1.00000 ? ?
C161 1.3379(8) .5824(7) .7581(7) .065(5) Uani ? ? 1.00000 ? ?
N21 .2985(6) .6279(4) .4665(5) .044(3) Uani ? ? 1.00000 ? ?
C22 .3961(8) .6329(5) .4286(6) .042(3) Uani ? ? 1.00000 ? ?
N22 .5565(6) .6294(5) .5152(5) .051(3) Uani ? ? 1.00000 ? ?
C23 .3451(9) .6412(6) .3169(7) .056(4) Uani ? ? 1.00000 ? ?
C24 .1826(10) .6445(6) .2405(6) .055(4) Uani ? ? 1.00000 ? ?
C25 .0793(9) .6394(6) .2782(7) .050(4) Uani ? ? 1.00000 ? ?
C26 .1387(8) .6317(5) .3893(6) .042(3) Uani ? ? 1.00000 ? ?
C261 .0348(8) .6270(6) .4350(7) .058(4) Uani ? ? 1.00000 ? ?
H13 .93691 .61041 .88737 .06500 Uiso ? ? 1.00000 ? ?
H14 1.21078 .58792 1.02171 .08500 Uiso ? ? 1.00000 ? ?
H15 1.39580 .57179 .96527 .08000 Uiso ? ? 1.00000 ? ?
H161a 1.29842 .62040 .69044 .07200 Uiso ? ? 1.00000 ? ?
H161b 1.34754 .51069 .74053 .07200 Uiso ? ? 1.00000 ? ?
H161c 1.44942 .60922 .82185 .07200 Uiso ? ? 1.00000 ? ?
H23 .41613 .64380 .28990 .06500 Uiso ? ? 1.00000 ? ?
H24 .13867 .65078 .15949 .06700 Uiso ? ? 1.00000 ? ?
H25 -.03700 .64243 .22530 .06200 Uiso ? ? 1.00000 ? ?
H261a -.04146 .68180 .40138 .07400 Uiso ? ? 1.00000 ? ?
H261b -.02485 .56299 .40783 .07400 Uiso ? ? 1.00000 ? ?
H261c .08016 .62911 .52609 .07400 Uiso ? ? 1.00000 ? ?

loop_
_atom_site_aniso_label
_atom_site_aniso_U_11
_atom_site_aniso_U_22
_atom_site_aniso_U_33
_atom_site_aniso_U_12
_atom_site_aniso_U_13
_atom_site_aniso_U_23
As1 .0425(5) .0550(5) .0733(6) .0033(4) .0424(5) .0055(5)
As2 .0370(4) .0547(5) .0694(6) -.0018(4) .0374(4) -.0067(5)
Cl1 .0552(13) .0611(13) .0660(14) -.0054(10) .0344(12) .0009(11)
Cl2 .0615(13) .0629(13) .0705(15) .0112(11) .0400(12) -.0030(11)
N11 .038(3) .044(4) .060(4) -.001(3) .031(3) -.002(3)
C12 .043(4) .030(4) .065(5) -.001(3) .034(4) -.003(4)
N12 .032(3) .050(4) .077(4) .005(3) .034(3) .002(4)
C13 .060(5) .053(5) .065(5) .004(4) .044(5) -.003(4)
C14 .080(7) .077(6) .055(6) .010(5) .038(5) -.001(5)
C15 .040(5) .084(6) .063(6) .012(4) .020(5) -.004(5)
C16 .033(4) .051(5) .064(5) .003(4) .024(4) -.003(4)
C161 .036(4) .085(6) .078(6) .006(4) .032(4) -.006(5)
N21 .034(3) .048(3) .057(4) .000(3) .028(3) .004(3)
C22 .034(4) .037(4) .061(5) -.000(3) .029(4) -.003(4)
N22 .031(3) .061(4) .076(5) -.004(3) .038(3) -.011(4)
C23 .053(5) .052(5) .081(6) -.003(4) .048(5) -.003(5)
C24 .061(5) .060(5) .057(5) .000(4) .040(5) .002(4)
C25 .045(4) .043(4) .059(5) .005(4) .025(4) .004(4)
C26 .038(4) .037(4) .054(5) .003(4) .027(4) .004(4)
C261 .038(4) .066(5) .087(6) .005(4) .045(4) .005(5)

loop_
_atom_type_symbol
_atom_type_description
_atom_type_oxidation_number
_atom_type_number_in_cell
_atom_type_scat_dispersion_real
_atom_type_scat_dispersion_imag
_atom_type_scat_source
C ? 0 48 .002 .002 'Int Tables Vol IV Tables 2.2B and 2.3.1'
N ? 0 16 .004 .003 'Int Tables Vol IV Tables 2.2B and 2.3.1'
As ? 0 8 -.03 2.007 'Int Tables Vol IV Tables 2.2B and 2.3.1'
Cl ? 0 8 .132 .159 'Int Tables Vol IV Tables 2.2B and 2.3.1'
H ? 0 48 0 0 'Int Tables Vol IV Tables 2.2B and 2.3.1'

loop_
_diffrn_attenuator_code
_diffrn_attenuator_scale
? ?

loop_
_geom_angle_atom_site_label_1
_geom_angle_atom_site_label_2
_geom_angle_atom_site_label_3
_geom_angle_site_symmetry_1
_geom_angle_site_symmetry_2
_geom_angle_site_symmetry_3
_geom_angle
_geom_angle_publ_flag
As2 As1 Cl2 . . . 103.72(9) ?
As2 As1 N12 . . . 37.6(2) ?
As2 As1 N22 . . . 38.8(2) ?
Cl2 As1 N12 . . . 100.2(2) ?
Cl2 As1 N22 . . . 100.2(2) ?
N12 As1 N22 . . . 76.5(3) ?
As1 As2 Cl1 . . . 103.75(8) ?
As1 As2 N12 . . . 38.8(2) ?
As1 As2 N22 . . . 38.0(2) ?
Cl1 As2 N12 . . . 101.4(2) ?
Cl1 As2 N22 . . . 99.0(2) ?
N12 As2 N22 . . . 76.8(3) ?
C12 N11 C16 . . . 117.5(7) ?
N11 C12 N12 . . . 112.0(7) ?
N11 C12 C13 . . . 124.4(6) ?
N12 C12 C13 . . . 123.6(9) ?
As1 N12 As2 . . . 103.5(2) ?
As1 N12 C12 . . . 131.5(7) ?
As2 N12 C12 . . . 123.6(7) ?
C12 C13 C14 . . . 116.9(10) ?
C12 C13 H13 . . . 120.8(7) ?
C14 C13 H13 . . . 122.3(10) ?
C13 C14 C15 . . . 120.7(9) ?
C13 C14 H14 . . . 117.6(12) ?
C15 C14 H14 . . . 121.7(8) ?
C14 C15 C16 . . . 119.4(7) ?
C14 C15 H15 . . . 121.4(9) ?
C16 C15 H15 . . . 119.2(11) ?
N11 C16 C15 . . . 121.2(9) ?
N11 C16 C161 . . . 116.1(8) ?
C15 C16 C161 . . . 122.7(6) ?
C16 C161 H161a . . . 112.1(7) ?
C16 C161 H161b . . . 110.6(8) ?
C16 C161 H161c . . . 106.7(8) ?
H161a C161 H161b . . . 106.1(9) ?
H161a C161 H161c . . . 111.7(9) ?
H161b C161 H161c . . . 109.6(7) ?
C22 N21 C26 . . . 117.1(7) ?
N21 C22 N22 . . . 111.9(7) ?
N21 C22 C23 . . . 124.6(6) ?
N22 C22 C23 . . . 123.5(9) ?
As1 N22 As2 . . . 103.2(2) ?
As1 N22 C22 . . . 122.4(7) ?
As2 N22 C22 . . . 134.4(7) ?
C22 C23 C24 . . . 117.0(10) ?
C22 C23 H23 . . . 124.2(7) ?
C24 C23 H23 . . . 118.7(9) ?
C23 C24 C25 . . . 119.2(8) ?
C23 C24 H24 . . . 120.9(11) ?
C25 C24 H24 . . . 119.9(7) ?
C24 C25 C26 . . . 120.2(6) ?
C24 C25 H25 . . . 120.7(8) ?
C26 C25 H25 . . . 119.1(10) ?
N21 C26 C25 . . . 121.8(9) ?
N21 C26 C261 . . . 115.4(7) ?
C25 C26 C261 . . . 122.8(6) ?
C26 C261 H261a . . . 107.3(8) ?
C26 C261 H261b . . . 106.2(8) ?
C26 C261 H261c . . . 124.3(6) ?
H261a C261 H261b . . . 106.8(6) ?
H261a C261 H261c . . . 106.0(9) ?
H261b C261 H261c . . . 105.1(8) ?

loop_
_geom_bond_atom_site_label_1
_geom_bond_atom_site_label_2
_geom_bond_site_symmetry_1
_geom_bond_site_symmetry_2
_geom_bond_distance
_geom_bond_publ_flag
As1 As2 . . 2.8796(18) ?
As1 Cl2 . . 2.228(2) ?
As1 N12 . . 1.857(7) ?
As1 N22 . . 1.821(7) ?
As2 Cl1 . . 2.233(2) ?
As2 N12 . . 1.809(7) ?
As2 N22 . . 1.854(7) ?
N11 C12 . . 1.330(13) ?
N11 C16 . . 1.368(8) ?
C12 N12 . . 1.414(7) ?
C12 C13 . . 1.376(13) ?
C13 C14 . . 1.373(11) ?
C13 H13 . . .987(12) ?
C14 C15 . . 1.364(17) ?
C14 H14 . . .970(10) ?
C15 C16 . . 1.372(13) ?
C15 H15 . . .968(7) ?
C16 C161 . . 1.497(15) ?
C161 H161a . . .957(9) ?
C161 H161b . . .984(9) ?
C161 H161c . . 1.042(6) ?
N21 C22 . . 1.339(13) ?
N21 C26 . . 1.358(8) ?
C22 N22 . . 1.393(7) ?
C22 C23 . . 1.389(13) ?
C23 C24 . . 1.376(10) ?
C23 H23 . . .968(12) ?
C24 C25 . . 1.390(16) ?
C24 H24 . . .992(9) ?
C25 C26 . . 1.361(12) ?
C25 H25 . . .982(7) ?
C26 C261 . . 1.487(15) ?
C261 H261a . . .959(7) ?
C261 H261b . . .972(7) ?
C261 H261c . . 1.120(9) ?

loop_
_geom_contact_atom_site_label_1
_geom_contact_atom_site_label_2
_geom_contact_distance
_geom_contact_site_symmetry_1
_geom_contact_site_symmetry_2
_geom_contact_publ_flag
As1 C12 2.988(8) . . ?
As1 N21 2.887(5) . . ?
As1 C22 2.825(7) . . ?
As2 N11 2.929(5) . . ?
As2 C12 2.847(7) . . ?
As2 C22 2.999(8) . . ?
Cl1 N12 3.140(7) . . ?
Cl1 N22 3.118(7) . . ?
Cl2 N12 3.144(7) . . ?
Cl2 N22 3.117(7) . . ?
N11 N12 2.276(9) . . ?
N11 C13 2.393(14) . . ?
N11 C14 2.750(12) . . ?
N11 C15 2.387(9) . . ?
N11 C161 2.432(11) . . ?
N11 H161a 2.535(8) . . ?
C12 C14 2.342(10) . . ?
C12 C15 2.692(9) . . ?
C12 C16 2.307(12) . . ?
C12 H13 2.064(10) . . ?
N12 C13 2.459(9) . . ?
N12 N22 2.276(6) . . ?
N12 H13 2.684(7) . . ?
C13 C15 2.378(13) . . ?
C13 C16 2.739(16) . . ?
C13 H14 2.015(7) . . ?
C14 C16 2.362(17) . . ?
C14 H13 2.076(11) . . ?
C14 H15 2.043(12) . . ?
C15 C161 2.518(16) . . ?
C15 H14 2.046(12) . . ?
C15 H161c 2.598(12) . . ?
C16 H15 2.029(7) . . ?
C16 H161a 2.058(11) . . ?
C16 H161b 2.061(10) . . ?
C16 H161c 2.055(9) . . ?
C161 H15 2.685(10) . . ?
N21 N22 2.264(9) . . ?
N21 C23 2.415(14) . . ?
N21 C24 2.777(11) . . ?
N21 C25 2.377(8) . . ?
N21 C261 2.406(11) . . ?
C22 C24 2.358(9) . . ?
C22 C25 2.687(9) . . ?
C22 C26 2.301(12) . . ?
C22 H23 2.092(10) . . ?
N22 C23 2.451(9) . . ?
C23 C25 2.387(13) . . ?
C23 C26 2.747(16) . . ?
C23 H24 2.069(7) . . ?
C24 C26 2.385(15) . . ?
C24 H23 2.028(9) . . ?
C24 H25 2.071(10) . . ?
C25 C261 2.502(15) . . ?
C25 H24 2.071(11) . . ?
C25 H261a 2.660(11) . . ?
C26 H25 2.030(6) . . ?
C26 H261a 1.996(9) . . ?
C26 H261b 1.991(9) . . ?
C26 H261c 2.311(10) . . ?
C261 H25 2.675(9) . . ?
H13 H14 2.3512(8) . . ?
H14 H15 2.3771(7) . . ?
H161a H161b 1.5513(3) . . ?
H161a H161c 1.6558(4) . . ?
H161a H261c 2.1708(6) . '1 655' ?
H161b H161c 1.6558(3) . . ?
H23 H24 2.3511(9) . . ?
H24 H25 2.3849(7) . . ?
H261a H261b 1.5514(4) . . ?
H261a H261c 1.6630(4) . . ?
H261b H261c 1.6630(4) . . ?

loop_
_geom_hbond_atom_site_label_D
_geom_hbond_atom_site_label_H
_geom_hbond_atom_site_label_A
_geom_hbond_site_symmetry_D
_geom_hbond_site_symmetry_H
_geom_hbond_site_symmetry_A
_geom_hbond_distance_DH
_geom_hbond_distance_HA
_geom_hbond_distance_DA
_geom_hbond_angle_DHA
_geom_hbond_publ_flag
? ? ? ? ? ? ? ? ? ? ?

loop_
_geom_torsion_atom_site_label_1
_geom_torsion_atom_site_label_2
_geom_torsion_atom_site_label_3
_geom_torsion_atom_site_label_4
_geom_torsion_site_symmetry_1
_geom_torsion_site_symmetry_2
_geom_torsion_site_symmetry_3
_geom_torsion_site_symmetry_4
_geom_torsion
_geom_torsion_publ_flag
? ? ? ? ? ? ? ? ? ?

loop_
_cod_related_entry_id
_cod_related_entry_database
_cod_related_entry_code
1 ChemSpider 21148194
